data_1509197
loop_
_publ_author_name
'Mueller, B.G.'

_publ_section_title
;
 Zur Struktur quaternaerer Fluoride mit Zweiwertigem Silber: Me(I) Ag(II)
 Me(III) F6 mit Me(I) = Rb, Cs und Me(III) = Al Ga Fe
;
_journal_name_full 'Journal of Fluorine Chemistry'
_journal_page_first 317
_journal_page_last 329
_journal_paper_doi 10.1016/S0022-1139(00)81778-9
_journal_volume 17
_journal_year 1981
_chemical_formula_sum 'Ag Al0.45 F6 Fe0.55 Rb'
_chemical_name_systematic 'Rb Ag Fe.55 Al.45 F6'
_space_group_IT_number 62
_symmetry_space_group_name_Hall '-P 2ac 2n'
_symmetry_space_group_name_H-M 'P n m a'
_cell_angle_alpha 90
_cell_angle_beta 90
_cell_angle_gamma 90
_cell_formula_units_Z 4
_cell_length_a 7.19
_cell_length_b 7.39
_cell_length_c 10.32
_cell_volume 548.344
_citation_journal_id_ASTM JFLCAR
_cod_data_source_file silver1-2_3.cif
_cod_data_source_block Ag1Al0.45F6Fe0.55Rb1
_cod_original_cell_volume 548.3439
_cod_original_formula_sum 'Ag1 Al0.45 F6 Fe0.55 Rb1'
_cod_database_code 1509197

loop_
_symmetry_equiv_pos_as_xyz
x,y,z
-x+1/2,-y,z+1/2
x+1/2,-y+1/2,-z+1/2
-x,y+1/2,-z
-x,-y,-z
x-1/2,y,-z-1/2
-x-1/2,y-1/2,z-1/2
x,-y-1/2,z

loop_
_atom_site_label
_atom_site_type_symbol
_atom_site_fract_x
_atom_site_fract_y
_atom_site_fract_z
_atom_site_occupancy
_atom_site_U_iso_or_equiv
Ag1 Ag+2 0.3061 0.25 0.7582 1 0.0
Fe1 Fe+3 0 0 0 0.55 0.0
Al1 Al+3 0 0 0 0.45 0.0
F2 F-1 0.4379 0.25 0.5029 1 0.0
F4 F-1 0.2274 0.0464 0.9197 1 0.0
Rb1 Rb+1 0.4774 0.25 0.1239 1 0.0
F1 F-1 0.063 0.25 0.6554 1 0.0
F3 F-1 0.1143 0.0216 0.1622 1 0.0
